data_4071121
loop_
_publ_author_name
'Schaub, Thomas'
'Radius, Udo'
'Diskin-Posner, Yael'
'Leitus, Gregory'
'Shimon, Linda J. W.'
'Milstein, David'

_publ_section_title
;
 Pyridine-Based Sulfoxide Pincer Complexes of Rhodium and Iridium
;
_journal_issue 8
_journal_name_full Organometallics
_journal_page_first 1892
_journal_paper_doi 10.1021/om701276s
_journal_volume 27
_journal_year 2008
_chemical_formula_moiety 'C16 H25 N2 O2 Rh S'
_chemical_formula_sum 'C16 H25 N2 O2 Rh S'
_chemical_formula_weight 412.35
_chemical_name_common '[Rh(S(O)NN*)(CO]'
_chemical_name_systematic
; 
[Rh(S(O)NN*)(CO)] 8
;
_space_group_IT_number 2
_symmetry_cell_setting triclinic
_symmetry_space_group_name_Hall '-P 1'
_symmetry_space_group_name_H-M 'P -1'
_atom_sites_solution_hydrogens geom
_atom_sites_solution_primary direct
_atom_sites_solution_secondary difmap
_audit_creation_method SHELXL-97
_cell_angle_alpha 89.5308(8)
_cell_angle_beta 85.4696(10)
_cell_angle_gamma 88.7646(10)
_cell_formula_units_Z 4
_cell_length_a 10.2627(1)
_cell_length_b 10.8734(2)
_cell_length_c 15.8663(3)
_cell_measurement_reflns_used 8704
_cell_measurement_temperature 120(2)
_cell_measurement_theta_max 29.13
_cell_measurement_theta_min 2.55
_cell_volume 1764.55(5)
_computing_cell_refinement HKL
_computing_data_collection 'Collect package (BrukerNonius)'
_computing_data_reduction HKL
_computing_structure_refinement 'SHELXL-97 (Sheldrick, 1997)'
_computing_structure_solution 'SHELXS-97 (Sheldrick, 1990)'
_diffrn_ambient_temperature 120(2)
_diffrn_measured_fraction_theta_full 0.995
_diffrn_measured_fraction_theta_max 0.995
_diffrn_measurement_device_type 'Nonius KappaCCD'
_diffrn_measurement_method 'phi and omega scans'
_diffrn_radiation_monochromator graphite
_diffrn_radiation_source 'fine-focus sealed tube'
_diffrn_radiation_type MoK\a
_diffrn_radiation_wavelength 0.71073
_diffrn_reflns_av_R_equivalents 0.0580
_diffrn_reflns_av_sigmaI/netI 0.0554
_diffrn_reflns_limit_h_max 13
_diffrn_reflns_limit_h_min -14
_diffrn_reflns_limit_k_max 14
_diffrn_reflns_limit_k_min -14
_diffrn_reflns_limit_l_max 21
_diffrn_reflns_limit_l_min -21
_diffrn_reflns_number 40767
_diffrn_reflns_theta_full 29.04
_diffrn_reflns_theta_max 29.04
_diffrn_reflns_theta_min 2.58
_exptl_absorpt_coefficient_mu 1.094
_exptl_absorpt_correction_type none
_exptl_crystal_colour orange
_exptl_crystal_density_diffrn 1.552
_exptl_crystal_density_method 'not measured'
_exptl_crystal_description prism
_exptl_crystal_F_000 848
_exptl_crystal_size_max 0.20
_exptl_crystal_size_mid 0.10
_exptl_crystal_size_min 0.10
_refine_diff_density_max 1.462
_refine_diff_density_min -0.841
_refine_diff_density_rms 0.120
_refine_ls_extinction_method none
_refine_ls_goodness_of_fit_ref 1.027
_refine_ls_hydrogen_treatment mixed
_refine_ls_matrix_type full
_refine_ls_number_parameters 415
_refine_ls_number_reflns 9340
_refine_ls_number_restraints 0
_refine_ls_restrained_S_all 1.027
_refine_ls_R_factor_all 0.0605
_refine_ls_R_factor_gt 0.0390
_refine_ls_shift/su_max 0.001
_refine_ls_shift/su_mean 0.000
_refine_ls_structure_factor_coef Fsqd
_refine_ls_weighting_details 'calc w=1/[\s^2^(Fo^2^)+(0.0567P)^2^+0.1924P] where P=(Fo^2^+2Fc^2^)/3'
_refine_ls_weighting_scheme calc
_refine_ls_wR_factor_gt 0.0919
_refine_ls_wR_factor_ref 0.1007
_reflns_number_gt 7100
_reflns_number_total 9340
_reflns_threshold_expression >2sigma(I)
_cod_data_source_file om701276s-file002.cif
_cod_data_source_block m828
_cod_depositor_comments
;
The following automatic conversions were performed:

'_symmetry_cell_setting' value 'Triclinic' changed to 'triclinic'
according to /home/saulius/struct/CIF-dictionaries/cif_core.dic
dictionary named 'cif_core.dic' version 2.4.1 from 2010-06-29.

Automatic conversion script
Id: cif_fix_values 1715 2011-07-08 13:25:40Z adriana 
;
_cod_original_sg_symbol_H-M P-1
_cod_database_code 4071121

loop_
_symmetry_equiv_pos_as_xyz
'x, y, z'
'-x, -y, -z'

loop_
_atom_site_label
_atom_site_type_symbol
_atom_site_fract_x
_atom_site_fract_y
_atom_site_fract_z
_atom_site_U_iso_or_equiv
_atom_site_adp_type
_atom_site_occupancy
_atom_site_symmetry_multiplicity
_atom_site_calc_flag
_atom_site_refinement_flags
Rh1 Rh 0.13692(2) 0.65243(2) 0.229490(14) 0.01535(7) Uani 1 1 d .
S1 S -0.03510(6) 0.56637(6) 0.29995(5) 0.01622(15) Uani 1 1 d .
O1 O -0.07376(19) 0.43799(19) 0.28342(14) 0.0229(5) Uani 1 1 d .
O2 O 0.0630(2) 0.6050(2) 0.05410(15) 0.0353(6) Uani 1 1 d .
N1 N 0.1997(2) 0.6735(2) 0.34572(15) 0.0166(5) Uani 1 1 d .
N2 N 0.3068(2) 0.7598(2) 0.19868(15) 0.0193(5) Uani 1 1 d .
C1 C -0.1876(3) 0.6597(3) 0.2919(2) 0.0211(6) Uani 1 1 d .
C2 C -0.2944(3) 0.5949(3) 0.3470(2) 0.0310(8) Uani 1 1 d .
H2A H -0.2660 0.5830 0.4041 0.047 Uiso 1 1 calc R
H2B H -0.3107 0.5148 0.3225 0.047 Uiso 1 1 calc R
H2C H -0.3748 0.6454 0.3498 0.047 Uiso 1 1 calc R
C3 C -0.2188(3) 0.6595(3) 0.1989(2) 0.0256(7) Uani 1 1 d .
H3A H -0.3018 0.7038 0.1931 0.038 Uiso 1 1 calc R
H3B H -0.2258 0.5745 0.1800 0.038 Uiso 1 1 calc R
H3C H -0.1488 0.7001 0.1643 0.038 Uiso 1 1 calc R
C4 C -0.1649(3) 0.7891(3) 0.3218(2) 0.0295(7) Uani 1 1 d .
H4A H -0.2430 0.8406 0.3148 0.044 Uiso 1 1 calc R
H4B H -0.0900 0.8237 0.2882 0.044 Uiso 1 1 calc R
H4C H -0.1471 0.7867 0.3815 0.044 Uiso 1 1 calc R
C5 C 0.0024(3) 0.5871(3) 0.40267(18) 0.0190(6) Uani 1 1 d .
H5 H -0.0552 0.5611 0.4489 0.023 Uiso 1 1 calc R
C6 C 0.1196(3) 0.6431(3) 0.41590(18) 0.0179(6) Uani 1 1 d .
C7 C 0.1631(3) 0.6717(3) 0.49688(19) 0.0207(6) Uani 1 1 d .
H7 H 0.1098 0.6538 0.5469 0.025 Uiso 1 1 calc R
C8 C 0.2811(3) 0.7246(3) 0.5020(2) 0.0238(7) Uani 1 1 d .
H8 H 0.3092 0.7429 0.5560 0.029 Uiso 1 1 calc R
C9 C 0.3629(3) 0.7529(3) 0.42884(19) 0.0208(6) Uani 1 1 d .
H9 H 0.442(3) 0.790(3) 0.435(2) 0.028(9) Uiso 1 1 d .
C10 C 0.3184(3) 0.7249(3) 0.35238(19) 0.0198(6) Uani 1 1 d .
C11 C 0.3950(3) 0.7368(3) 0.2682(2) 0.0230(6) Uani 1 1 d .
H11A H 0.4563 0.8056 0.2701 0.028 Uiso 1 1 calc R
H11B H 0.4471 0.6604 0.2563 0.028 Uiso 1 1 calc R
C12 C 0.2627(3) 0.8925(3) 0.2070(2) 0.0235(7) Uani 1 1 d .
H12A H 0.3405 0.9445 0.1970 0.028 Uiso 1 1 calc R
H12B H 0.2267 0.9062 0.2660 0.028 Uiso 1 1 calc R
C13 C 0.1615(3) 0.9364(3) 0.1486(2) 0.0324(8) Uani 1 1 d .
H13A H 0.1986 0.9316 0.0898 0.049 Uiso 1 1 calc R
H13B H 0.1358 1.0218 0.1619 0.049 Uiso 1 1 calc R
H13C H 0.0847 0.8844 0.1561 0.049 Uiso 1 1 calc R
C14 C 0.3810(3) 0.7413(3) 0.1154(2) 0.0289(7) Uani 1 1 d .
H14A H 0.4591 0.7935 0.1123 0.035 Uiso 1 1 calc R
H14B H 0.3256 0.7692 0.0703 0.035 Uiso 1 1 calc R
C15 C 0.4249(3) 0.6084(4) 0.0983(2) 0.0360(8) Uani 1 1 d .
H15A H 0.4951 0.5859 0.1343 0.054 Uiso 1 1 calc R
H15B H 0.4570 0.5999 0.0388 0.054 Uiso 1 1 calc R
H15C H 0.3508 0.5541 0.1109 0.054 Uiso 1 1 calc R
C16 C 0.0889(3) 0.6239(3) 0.1215(2) 0.0220(6) Uani 1 1 d .
Rh2 Rh 0.44874(2) 0.15092(2) 0.279684(14) 0.01639(7) Uani 1 1 d .
S2 S 0.59369(6) 0.07328(6) 0.18154(4) 0.01587(15) Uani 1 1 d .
O3 O 0.63600(19) -0.05838(19) 0.18690(14) 0.0224(5) Uani 1 1 d .
N3 N 0.3568(2) 0.2109(2) 0.17873(16) 0.0208(5) Uani 1 1 d .
N4 N 0.2778(2) 0.2395(2) 0.34464(16) 0.0193(5) Uani 1 1 d .
O4 O 0.5815(2) 0.0192(2) 0.41652(14) 0.0311(5) Uani 1 1 d .
C17 C 0.7485(3) 0.1603(3) 0.17107(19) 0.0223(6) Uani 1 1 d .
C18 C 0.7133(3) 0.2955(3) 0.1578(3) 0.0366(9) Uani 1 1 d .
H18A H 0.6529 0.3240 0.2049 0.055 Uiso 1 1 calc R
H18B H 0.6715 0.3055 0.1047 0.055 Uiso 1 1 calc R
H18C H 0.7929 0.3441 0.1554 0.055 Uiso 1 1 calc R
C19 C 0.8321(3) 0.1085(4) 0.0958(2) 0.0354(9) Uani 1 1 d .
H19A H 0.7864 0.1210 0.0443 0.053 Uiso 1 1 calc R
H19B H 0.8480 0.0203 0.1046 0.053 Uiso 1 1 calc R
H19C H 0.9157 0.1508 0.0899 0.053 Uiso 1 1 calc R
C20 C 0.8169(3) 0.1414(3) 0.2522(2) 0.0270(7) Uani 1 1 d .
H20A H 0.9024 0.1802 0.2462 0.040 Uiso 1 1 calc R
H20B H 0.8287 0.0531 0.2629 0.040 Uiso 1 1 calc R
H20C H 0.7635 0.1787 0.2996 0.040 Uiso 1 1 calc R
C21 C 0.5168(3) 0.1027(3) 0.09178(19) 0.0214(6) Uani 1 1 d .
H21 H 0.5523 0.0735 0.0384 0.026 Uiso 1 1 calc R
C22 C 0.3999(3) 0.1713(3) 0.09949(19) 0.0192(6) Uani 1 1 d .
C23 C 0.3202(3) 0.2024(3) 0.0316(2) 0.0273(7) Uani 1 1 d .
H23 H 0.3469 0.1779 -0.0246 0.033 Uiso 1 1 calc R
C24 C 0.2056(3) 0.2675(3) 0.0485(2) 0.0290(7) Uani 1 1 d .
H24 H 0.1530 0.2870 0.0033 0.035 Uiso 1 1 calc R
C25 C 0.1637(3) 0.3062(3) 0.1302(2) 0.0283(7) Uani 1 1 d .
H25 H 0.086(3) 0.350(3) 0.147(2) 0.024(9) Uiso 1 1 d .
C26 C 0.2445(3) 0.2779(3) 0.1932(2) 0.0279(7) Uani 1 1 d .
C27 C 0.2293(4) 0.3293(4) 0.2807(2) 0.0370(8) Uani 1 1 d .
H27A H 0.1359 0.3496 0.2958 0.044 Uiso 1 1 calc R
H27B H 0.2788 0.4062 0.2822 0.044 Uiso 1 1 calc R
C28 C 0.1690(3) 0.1499(3) 0.3614(2) 0.0344(8) Uani 1 1 d .
H28A H 0.1512 0.1113 0.3073 0.041 Uiso 1 1 calc R
H28B H 0.0889 0.1960 0.3825 0.041 Uiso 1 1 calc R
C29 C 0.1967(3) 0.0484(3) 0.4251(2) 0.0343(8) Uani 1 1 d .
H29A H 0.2777 0.0041 0.4060 0.051 Uiso 1 1 calc R
H29B H 0.1241 -0.0089 0.4296 0.051 Uiso 1 1 calc R
H29C H 0.2061 0.0850 0.4805 0.051 Uiso 1 1 calc R
C30 C 0.3026(4) 0.3051(4) 0.4227(2) 0.0376(8) Uani 1 1 d .
H30A H 0.3246 0.2440 0.4663 0.045 Uiso 1 1 calc R
H30B H 0.2215 0.3494 0.4441 0.045 Uiso 1 1 calc R
C31 C 0.4133(3) 0.3974(3) 0.4106(2) 0.0327(8) Uani 1 1 d .
H31A H 0.4887 0.3588 0.3786 0.049 Uiso 1 1 calc R
H31B H 0.4386 0.4231 0.4660 0.049 Uiso 1 1 calc R
H31C H 0.3833 0.4695 0.3794 0.049 Uiso 1 1 calc R
C32 C 0.5302(3) 0.0748(3) 0.36645(19) 0.0211(6) Uani 1 1 d .

loop_
_atom_site_aniso_label
_atom_site_aniso_U_11
_atom_site_aniso_U_22
_atom_site_aniso_U_33
_atom_site_aniso_U_23
_atom_site_aniso_U_13
_atom_site_aniso_U_12
Rh1 0.01439(11) 0.01619(12) 0.01566(12) 0.00064(9) -0.00204(8) -0.00179(8)
S1 0.0133(3) 0.0156(3) 0.0199(4) 0.0016(3) -0.0024(2) -0.0003(3)
O1 0.0195(10) 0.0158(10) 0.0336(13) -0.0004(9) -0.0024(9) -0.0021(8)
O2 0.0373(13) 0.0475(16) 0.0221(13) -0.0053(11) -0.0082(10) -0.0004(11)
N1 0.0161(11) 0.0171(12) 0.0171(12) 0.0012(10) -0.0031(9) -0.0022(9)
N2 0.0182(11) 0.0210(13) 0.0189(13) 0.0016(10) -0.0010(9) -0.0051(10)
C1 0.0178(13) 0.0213(15) 0.0245(16) 0.0026(13) -0.0053(11) 0.0031(11)
C2 0.0170(14) 0.044(2) 0.0313(19) 0.0019(16) -0.0007(13) 0.0064(14)
C3 0.0198(14) 0.0336(18) 0.0239(17) 0.0011(14) -0.0063(12) 0.0059(13)
C4 0.0331(17) 0.0243(17) 0.0319(19) -0.0039(14) -0.0089(14) 0.0094(14)
C5 0.0181(13) 0.0227(15) 0.0159(14) 0.0049(12) -0.0004(11) -0.0016(11)
C6 0.0198(13) 0.0143(14) 0.0192(15) 0.0032(11) -0.0008(11) 0.0025(11)
C7 0.0233(14) 0.0209(15) 0.0180(15) 0.0016(12) -0.0032(11) -0.0009(12)
C8 0.0288(15) 0.0242(16) 0.0196(16) -0.0002(13) -0.0092(12) 0.0009(13)
C9 0.0204(14) 0.0193(15) 0.0236(16) -0.0001(12) -0.0065(12) -0.0025(12)
C10 0.0169(13) 0.0176(14) 0.0249(16) -0.0005(12) -0.0018(11) -0.0001(11)
C11 0.0152(13) 0.0257(16) 0.0285(17) 0.0009(13) -0.0028(12) -0.0032(12)
C12 0.0261(15) 0.0168(15) 0.0276(17) 0.0011(13) -0.0007(12) -0.0049(12)
C13 0.045(2) 0.0237(17) 0.0288(19) 0.0026(14) -0.0079(15) -0.0008(15)
C14 0.0260(16) 0.0357(19) 0.0244(17) -0.0021(14) 0.0037(13) -0.0065(14)
C15 0.0298(17) 0.045(2) 0.032(2) -0.0102(17) 0.0051(14) 0.0019(16)
C16 0.0180(14) 0.0242(16) 0.0238(17) 0.0022(13) -0.0009(12) -0.0010(12)
Rh2 0.01648(11) 0.01731(12) 0.01551(12) -0.00107(9) -0.00289(8) 0.00276(8)
S2 0.0162(3) 0.0162(3) 0.0153(3) -0.0008(3) -0.0020(2) 0.0001(3)
O3 0.0207(10) 0.0177(11) 0.0289(12) -0.0024(9) -0.0027(8) 0.0016(8)
N3 0.0212(12) 0.0194(13) 0.0221(13) -0.0004(11) -0.0061(10) 0.0055(10)
N4 0.0183(11) 0.0200(13) 0.0194(13) -0.0038(10) -0.0001(9) 0.0031(10)
O4 0.0315(12) 0.0372(14) 0.0252(12) 0.0079(11) -0.0067(10) 0.0020(10)
C17 0.0183(13) 0.0271(17) 0.0221(16) 0.0034(13) -0.0038(11) -0.0074(12)
C18 0.0314(18) 0.0266(18) 0.054(2) 0.0101(17) -0.0167(16) -0.0094(14)
C19 0.0167(15) 0.061(3) 0.0286(19) -0.0035(17) 0.0014(13) -0.0066(15)
C20 0.0225(15) 0.0332(18) 0.0266(18) -0.0012(14) -0.0092(13) -0.0034(13)
C21 0.0217(14) 0.0273(16) 0.0156(15) -0.0003(12) -0.0032(11) -0.0039(12)
C22 0.0187(13) 0.0197(15) 0.0199(15) 0.0039(12) -0.0037(11) -0.0060(11)
C23 0.0246(15) 0.0377(19) 0.0201(16) 0.0064(14) -0.0036(12) -0.0074(14)
C24 0.0245(15) 0.0344(19) 0.0296(18) 0.0115(15) -0.0121(13) -0.0035(14)
C25 0.0244(16) 0.0249(17) 0.036(2) 0.0012(15) -0.0099(14) 0.0069(13)
C26 0.0282(16) 0.0277(18) 0.0281(18) -0.0043(14) -0.0064(13) 0.0098(13)
C27 0.0351(19) 0.034(2) 0.041(2) -0.0011(17) -0.0050(16) 0.0108(16)
C28 0.0282(17) 0.035(2) 0.040(2) -0.0023(16) 0.0005(15) -0.0023(14)
C29 0.0352(18) 0.0283(19) 0.039(2) 0.0029(16) -0.0027(15) -0.0045(15)
C30 0.0370(19) 0.043(2) 0.033(2) -0.0116(17) -0.0024(15) 0.0050(16)
C31 0.0383(19) 0.0252(18) 0.036(2) -0.0057(15) -0.0100(15) 0.0002(14)
C32 0.0185(13) 0.0228(16) 0.0217(16) -0.0051(13) 0.0006(11) -0.0017(12)

loop_
_atom_type_symbol
_atom_type_description
_atom_type_scat_dispersion_real
_atom_type_scat_dispersion_imag
_atom_type_scat_source
C C 0.0033 0.0016 'International Tables Vol C Tables 4.2.6.8 and 6.1.1.4'
H H 0.0000 0.0000 'International Tables Vol C Tables 4.2.6.8 and 6.1.1.4'
O O 0.0106 0.0060 'International Tables Vol C Tables 4.2.6.8 and 6.1.1.4'
N N 0.0061 0.0033 'International Tables Vol C Tables 4.2.6.8 and 6.1.1.4'
S S 0.1246 0.1234 'International Tables Vol C Tables 4.2.6.8 and 6.1.1.4'
Rh Rh -1.1178 0.9187 'International Tables Vol C Tables 4.2.6.8 and 6.1.1.4'

loop_
_geom_angle_atom_site_label_1
_geom_angle_atom_site_label_2
_geom_angle_atom_site_label_3
_geom_angle
C16 Rh1 N1 175.68(11)
C16 Rh1 N2 99.29(11)
N1 Rh1 N2 79.87(9)
C16 Rh1 S1 97.34(9)
N1 Rh1 S1 83.93(7)
N2 Rh1 S1 162.51(7)
O1 S1 C5 112.62(13)
O1 S1 C1 104.38(13)
C5 S1 C1 103.95(14)
O1 S1 Rh1 122.04(9)
C5 S1 Rh1 100.68(10)
C1 S1 Rh1 111.99(10)
C10 N1 C6 121.6(3)
C10 N1 Rh1 118.52(19)
C6 N1 Rh1 119.72(19)
C14 N2 C11 109.8(2)
C14 N2 C12 109.4(2)
C11 N2 C12 105.8(2)
C14 N2 Rh1 118.7(2)
C11 N2 Rh1 106.10(16)
C12 N2 Rh1 106.30(17)
C4 C1 C2 112.5(3)
C4 C1 C3 111.2(3)
C2 C1 C3 110.4(3)
C4 C1 S1 108.7(2)
C2 C1 S1 106.4(2)
C3 C1 S1 107.4(2)
C1 C2 H2A 109.5
C1 C2 H2B 109.5
H2A C2 H2B 109.5
C1 C2 H2C 109.5
H2A C2 H2C 109.5
H2B C2 H2C 109.5
C1 C3 H3A 109.5
C1 C3 H3B 109.5
H3A C3 H3B 109.5
C1 C3 H3C 109.5
H3A C3 H3C 109.5
H3B C3 H3C 109.5
C1 C4 H4A 109.5
C1 C4 H4B 109.5
H4A C4 H4B 109.5
C1 C4 H4C 109.5
H4A C4 H4C 109.5
H4B C4 H4C 109.5
C6 C5 S1 118.0(2)
C6 C5 H5 121.0
S1 C5 H5 121.0
N1 C6 C5 117.4(3)
N1 C6 C7 117.5(3)
C5 C6 C7 125.2(3)
C8 C7 C6 119.8(3)
C8 C7 H7 120.1
C6 C7 H7 120.1
C7 C8 C9 121.6(3)
C7 C8 H8 119.2
C9 C8 H8 119.2
C10 C9 C8 117.1(3)
C10 C9 H9 124(2)
C8 C9 H9 119(2)
N1 C10 C9 122.2(3)
N1 C10 C11 112.2(3)
C9 C10 C11 125.4(3)
N2 C11 C10 111.3(2)
N2 C11 H11A 109.4
C10 C11 H11A 109.4
N2 C11 H11B 109.4
C10 C11 H11B 109.4
H11A C11 H11B 108.0
N2 C12 C13 116.4(3)
N2 C12 H12A 108.2
C13 C12 H12A 108.2
N2 C12 H12B 108.2
C13 C12 H12B 108.2
H12A C12 H12B 107.3
C12 C13 H13A 109.5
C12 C13 H13B 109.5
H13A C13 H13B 109.5
C12 C13 H13C 109.5
H13A C13 H13C 109.5
H13B C13 H13C 109.5
N2 C14 C15 113.9(3)
N2 C14 H14A 108.8
C15 C14 H14A 108.8
N2 C14 H14B 108.8
C15 C14 H14B 108.8
H14A C14 H14B 107.7
C14 C15 H15A 109.5
C14 C15 H15B 109.5
H15A C15 H15B 109.5
C14 C15 H15C 109.5
H15A C15 H15C 109.5
H15B C15 H15C 109.5
O2 C16 Rh1 177.9(3)
C32 Rh2 N3 172.20(12)
C32 Rh2 N4 103.19(11)
N3 Rh2 N4 80.49(9)
C32 Rh2 S2 92.54(9)
N3 Rh2 S2 83.49(7)
N4 Rh2 S2 163.89(7)
O3 S2 C21 111.49(14)
O3 S2 C17 104.85(13)
C21 S2 C17 106.44(14)
O3 S2 Rh2 119.68(9)
C21 S2 Rh2 101.13(11)
C17 S2 Rh2 112.69(11)
C26 N3 C22 121.9(3)
C26 N3 Rh2 118.0(2)
C22 N3 Rh2 119.66(19)
C30 N4 C28 110.7(3)
C30 N4 C27 109.8(3)
C28 N4 C27 105.1(2)
C30 N4 Rh2 115.07(19)
C28 N4 Rh2 111.1(2)
C27 N4 Rh2 104.49(19)
C19 C17 C18 111.5(3)
C19 C17 C20 110.6(3)
C18 C17 C20 111.1(3)
C19 C17 S2 107.6(2)
C18 C17 S2 107.9(2)
C20 C17 S2 108.0(2)
C17 C18 H18A 109.5
C17 C18 H18B 109.5
H18A C18 H18B 109.5
C17 C18 H18C 109.5
H18A C18 H18C 109.5
H18B C18 H18C 109.5
C17 C19 H19A 109.5
C17 C19 H19B 109.5
H19A C19 H19B 109.5
C17 C19 H19C 109.5
H19A C19 H19C 109.5
H19B C19 H19C 109.5
C17 C20 H20A 109.5
C17 C20 H20B 109.5
H20A C20 H20B 109.5
C17 C20 H20C 109.5
H20A C20 H20C 109.5
H20B C20 H20C 109.5
C22 C21 S2 117.7(2)
C22 C21 H21 121.1
S2 C21 H21 121.1
N3 C22 C21 117.1(3)
N3 C22 C23 117.3(3)
C21 C22 C23 125.6(3)
C24 C23 C22 119.5(3)
C24 C23 H23 120.2
C22 C23 H23 120.2
C23 C24 C25 121.9(3)
C23 C24 H24 119.0
C25 C24 H24 119.0
C26 C25 C24 116.9(3)
C26 C25 H25 116(2)
C24 C25 H25 127(2)
N3 C26 C25 122.5(3)
N3 C26 C27 112.3(3)
C25 C26 C27 124.8(3)
C26 C27 N4 111.6(3)
C26 C27 H27A 109.3
N4 C27 H27A 109.3
C26 C27 H27B 109.3
N4 C27 H27B 109.3
H27A C27 H27B 108.0
N4 C28 C29 114.5(3)
N4 C28 H28A 108.6
C29 C28 H28A 108.6
N4 C28 H28B 108.6
C29 C28 H28B 108.6
H28A C28 H28B 107.6
C28 C29 H29A 109.5
C28 C29 H29B 109.5
H29A C29 H29B 109.5
C28 C29 H29C 109.5
H29A C29 H29C 109.5
H29B C29 H29C 109.5
N4 C30 C31 113.6(3)
N4 C30 H30A 108.8
C31 C30 H30A 108.8
N4 C30 H30B 108.8
C31 C30 H30B 108.8
H30A C30 H30B 107.7
C30 C31 H31A 109.5
C30 C31 H31B 109.5
H31A C31 H31B 109.5
C30 C31 H31C 109.5
H31A C31 H31C 109.5
H31B C31 H31C 109.5
O4 C32 Rh2 174.5(3)

loop_
_geom_bond_atom_site_label_1
_geom_bond_atom_site_label_2
_geom_bond_distance
Rh1 C16 1.850(3)
Rh1 N1 2.017(2)
Rh1 N2 2.141(2)
Rh1 S1 2.2326(7)
S1 O1 1.490(2)
S1 C5 1.722(3)
S1 C1 1.859(3)
O2 C16 1.144(4)
N1 C10 1.363(4)
N1 C6 1.373(4)
N2 C14 1.486(4)
N2 C11 1.497(4)
N2 C12 1.507(4)
C1 C4 1.517(5)
C1 C2 1.527(4)
C1 C3 1.535(4)
C2 H2A 0.9800
C2 H2B 0.9800
C2 H2C 0.9800
C3 H3A 0.9800
C3 H3B 0.9800
C3 H3C 0.9800
C4 H4A 0.9800
C4 H4B 0.9800
C4 H4C 0.9800
C5 C6 1.391(4)
C5 H5 0.9500
C6 C7 1.432(4)
C7 C8 1.360(4)
C7 H7 0.9500
C8 C9 1.413(4)
C8 H8 0.9500
C9 C10 1.369(4)
C9 H9 0.92(4)
C10 C11 1.502(4)
C11 H11A 0.9900
C11 H11B 0.9900
C12 C13 1.512(4)
C12 H12A 0.9900
C12 H12B 0.9900
C13 H13A 0.9800
C13 H13B 0.9800
C13 H13C 0.9800
C14 C15 1.524(5)
C14 H14A 0.9900
C14 H14B 0.9900
C15 H15A 0.9800
C15 H15B 0.9800
C15 H15C 0.9800
Rh2 C32 1.848(3)
Rh2 N3 2.019(2)
Rh2 N4 2.174(2)
Rh2 S2 2.2253(7)
S2 O3 1.491(2)
S2 C21 1.707(3)
S2 C17 1.862(3)
N3 C26 1.356(4)
N3 C22 1.369(4)
N4 C30 1.477(4)
N4 C28 1.504(4)
N4 C27 1.508(4)
O4 C32 1.148(4)
C17 C19 1.519(5)
C17 C18 1.523(5)
C17 C20 1.524(4)
C18 H18A 0.9800
C18 H18B 0.9800
C18 H18C 0.9800
C19 H19A 0.9800
C19 H19B 0.9800
C19 H19C 0.9800
C20 H20A 0.9800
C20 H20B 0.9800
C20 H20C 0.9800
C21 C22 1.396(4)
C21 H21 0.9500
C22 C23 1.437(4)
C23 C24 1.369(5)
C23 H23 0.9500
C24 C25 1.399(5)
C24 H24 0.9500
C25 C26 1.376(4)
C25 H25 0.94(3)
C26 C27 1.497(5)
C27 H27A 0.9900
C27 H27B 0.9900
C28 C29 1.527(5)
C28 H28A 0.9900
C28 H28B 0.9900
C29 H29A 0.9800
C29 H29B 0.9800
C29 H29C 0.9800
C30 C31 1.532(5)
C30 H30A 0.9900
C30 H30B 0.9900
C31 H31A 0.9800
C31 H31B 0.9800
C31 H31C 0.9800

loop_
_geom_torsion_atom_site_label_1
_geom_torsion_atom_site_label_2
_geom_torsion_atom_site_label_3
_geom_torsion_atom_site_label_4
_geom_torsion
C16 Rh1 S1 O1 53.86(14)
N1 Rh1 S1 O1 -121.98(12)
N2 Rh1 S1 O1 -144.1(2)
C16 Rh1 S1 C5 179.29(14)
N1 Rh1 S1 C5 3.45(12)
N2 Rh1 S1 C5 -18.7(2)
C16 Rh1 S1 C1 -70.79(15)
N1 Rh1 S1 C1 113.37(13)
N2 Rh1 S1 C1 91.2(2)
N2 Rh1 N1 C10 -8.4(2)
S1 Rh1 N1 C10 178.2(2)
N2 Rh1 N1 C6 167.6(2)
S1 Rh1 N1 C6 -5.7(2)
C16 Rh1 N2 C14 -27.2(2)
N1 Rh1 N2 C14 148.5(2)
S1 Rh1 N2 C14 170.93(18)
C16 Rh1 N2 C11 -151.2(2)
N1 Rh1 N2 C11 24.49(18)
S1 Rh1 N2 C11 46.9(3)
C16 Rh1 N2 C12 96.5(2)
N1 Rh1 N2 C12 -87.77(19)
S1 Rh1 N2 C12 -65.4(3)
O1 S1 C1 C4 170.9(2)
C5 S1 C1 C4 52.7(2)
Rh1 S1 C1 C4 -55.2(2)
O1 S1 C1 C2 49.5(2)
C5 S1 C1 C2 -68.7(2)
Rh1 S1 C1 C2 -176.52(19)
O1 S1 C1 C3 -68.8(2)
C5 S1 C1 C3 173.0(2)
Rh1 S1 C1 C3 65.2(2)
O1 S1 C5 C6 130.0(2)
C1 S1 C5 C6 -117.7(2)
Rh1 S1 C5 C6 -1.6(2)
C10 N1 C6 C5 -177.8(3)
Rh1 N1 C6 C5 6.3(3)
C10 N1 C6 C7 2.3(4)
Rh1 N1 C6 C7 -173.7(2)
S1 C5 C6 N1 -2.6(4)
S1 C5 C6 C7 177.4(2)
N1 C6 C7 C8 -1.3(4)
C5 C6 C7 C8 178.7(3)
C6 C7 C8 C9 0.2(5)
C7 C8 C9 C10 0.0(5)
C6 N1 C10 C9 -2.2(4)
Rh1 N1 C10 C9 173.8(2)
C6 N1 C10 C11 173.5(2)
Rh1 N1 C10 C11 -10.6(3)
C8 C9 C10 N1 0.9(4)
C8 C9 C10 C11 -174.1(3)
C14 N2 C11 C10 -166.5(3)
C12 N2 C11 C10 75.6(3)
Rh1 N2 C11 C10 -37.0(3)
N1 C10 C11 N2 32.5(3)
C9 C10 C11 N2 -152.0(3)
C14 N2 C12 C13 67.4(3)
C11 N2 C12 C13 -174.5(3)
Rh1 N2 C12 C13 -62.0(3)
C11 N2 C14 C15 67.2(3)
C12 N2 C14 C15 -177.2(3)
Rh1 N2 C14 C15 -55.0(3)
C32 Rh2 S2 O3 43.69(14)
N3 Rh2 S2 O3 -129.57(13)
N4 Rh2 S2 O3 -123.9(3)
C32 Rh2 S2 C21 166.50(14)
N3 Rh2 S2 C21 -6.76(13)
N4 Rh2 S2 C21 -1.1(3)
C32 Rh2 S2 C17 -80.24(14)
N3 Rh2 S2 C17 106.50(12)
N4 Rh2 S2 C17 112.1(3)
N4 Rh2 N3 C26 2.8(2)
S2 Rh2 N3 C26 -178.8(2)
N4 Rh2 N3 C22 -169.5(2)
S2 Rh2 N3 C22 9.0(2)
C32 Rh2 N4 C30 44.7(2)
N3 Rh2 N4 C30 -142.3(2)
S2 Rh2 N4 C30 -147.9(2)
C32 Rh2 N4 C28 -82.0(2)
N3 Rh2 N4 C28 91.0(2)
S2 Rh2 N4 C28 85.3(3)
C32 Rh2 N4 C27 165.3(2)
N3 Rh2 N4 C27 -21.8(2)
S2 Rh2 N4 C27 -27.4(4)
O3 S2 C17 C19 54.9(2)
C21 S2 C17 C19 -63.4(2)
Rh2 S2 C17 C19 -173.33(19)
O3 S2 C17 C18 175.4(2)
C21 S2 C17 C18 57.1(3)
Rh2 S2 C17 C18 -52.9(2)
O3 S2 C17 C20 -64.5(2)
C21 S2 C17 C20 177.2(2)
Rh2 S2 C17 C20 67.2(2)
O3 S2 C21 C22 133.7(2)
C17 S2 C21 C22 -112.5(2)
Rh2 S2 C21 C22 5.4(3)
C26 N3 C22 C21 -179.9(3)
Rh2 N3 C22 C21 -7.9(4)
C26 N3 C22 C23 -0.7(4)
Rh2 N3 C22 C23 171.3(2)
S2 C21 C22 N3 0.7(4)
S2 C21 C22 C23 -178.4(2)
N3 C22 C23 C24 -1.0(4)
C21 C22 C23 C24 178.2(3)
C22 C23 C24 C25 0.7(5)
C23 C24 C25 C26 1.2(5)
C22 N3 C26 C25 2.7(5)
Rh2 N3 C26 C25 -169.4(3)
C22 N3 C26 C27 -169.9(3)
Rh2 N3 C26 C27 18.0(4)
C24 C25 C26 N3 -2.9(5)
C24 C25 C26 C27 168.8(3)
N3 C26 C27 N4 -38.0(4)
C25 C26 C27 N4 149.5(3)
C30 N4 C27 C26 161.3(3)
C28 N4 C27 C26 -79.7(3)
Rh2 N4 C27 C26 37.3(3)
C30 N4 C28 C29 -61.8(4)
C27 N4 C28 C29 179.7(3)
Rh2 N4 C28 C29 67.3(3)
C28 N4 C30 C31 179.5(3)
C27 N4 C30 C31 -64.9(3)
Rh2 N4 C30 C31 52.6(3)
